data_7038686
loop_
_publ_author_name
'Kottelat, E.'
'Ruggi, A.'
'Zobi, F.'

_publ_section_title
;
 Red-light activated photoCORMs of Mn(i) species bearing electron
 deficient 2,2'-azopyridines.
;
_journal_issue 16
_journal_name_full 'Dalton transactions (Cambridge, England : 2003)'
_journal_page_first 6920
_journal_page_last 6927
_journal_paper_doi 10.1039/c6dt00858e
_journal_volume 45
_journal_year 2016
_chemical_formula_moiety 'C13 H8 Br Mn N4 O3'
_chemical_formula_sum 'C13 H8 Br Mn N4 O3'
_chemical_formula_weight 403.08
_chemical_name_systematic 'Manganese triscarbonyl azopyridine bromide'
_chemical_properties_physical Light-sensitive
_space_group_crystal_system triclinic
_space_group_IT_number 2
_space_group_name_Hall '-P 1'
_space_group_name_H-M_alt 'P -1'
_symmetry_cell_setting triclinic
_symmetry_Int_Tables_number 2
_symmetry_space_group_name_Hall '-P 1'
_symmetry_space_group_name_H-M 'P -1'
_atom_sites_solution_hydrogens geom
_audit_creation_method SHELXL-2014/7
_audit_update_record
;
2015-10-08 deposited with the CCDC.
2016-03-03 downloaded from the CCDC.
;
_cell_angle_alpha 87.090(5)
_cell_angle_beta 80.778(5)
_cell_angle_gamma 69.965(4)
_cell_formula_units_Z 2
_cell_length_a 7.0251(4)
_cell_length_b 8.8782(5)
_cell_length_c 12.4114(7)
_cell_measurement_reflns_used 9960
_cell_measurement_temperature 200(2)
_cell_measurement_theta_max 25.69
_cell_measurement_theta_min 1.66
_cell_volume 717.85(7)
_computing_cell_refinement 'X-Area (Stoe & Cie, 2009)'
_computing_data_collection 'X-Area (Stoe & Cie, 2009)'
_computing_data_reduction 'X-RED32(Stoe & Cie, 2009)'
_computing_structure_refinement 'SHELXL-2014/7 (Sheldrick, 2014)'
_computing_structure_solution 'SHELXL-2014/7 (Sheldrick, 2014)'
_diffrn_ambient_temperature 200(2)
_diffrn_detector_area_resol_mean 6.67
_diffrn_measured_fraction_theta_full 1.000
_diffrn_measured_fraction_theta_max 1.000
_diffrn_measurement_device_type 'STOE IPDS 2'
_diffrn_measurement_method 'rotation method'
_diffrn_radiation_monochromator graphite
_diffrn_radiation_probe x-ray
_diffrn_radiation_type MoK\a
_diffrn_radiation_wavelength 0.71073
_diffrn_reflns_av_R_equivalents 0.0491
_diffrn_reflns_av_unetI/netI 0.0303
_diffrn_reflns_Laue_measured_fraction_full 1.000
_diffrn_reflns_Laue_measured_fraction_max 1.000
_diffrn_reflns_limit_h_max 8
_diffrn_reflns_limit_h_min -8
_diffrn_reflns_limit_k_max 10
_diffrn_reflns_limit_k_min -10
_diffrn_reflns_limit_l_max 14
_diffrn_reflns_limit_l_min -14
_diffrn_reflns_number 9293
_diffrn_reflns_point_group_measured_fraction_full 1.000
_diffrn_reflns_point_group_measured_fraction_max 1.000
_diffrn_reflns_theta_full 24.987
_diffrn_reflns_theta_max 24.987
_diffrn_reflns_theta_min 1.662
_diffrn_source 'fine-focus sealed tube'
_exptl_absorpt_coefficient_mu 3.720
_exptl_absorpt_correction_T_max 0.8108
_exptl_absorpt_correction_T_min 0.5548
_exptl_absorpt_correction_type integration
_exptl_absorpt_process_details
;
Stoe & Cie (2002). X-SHAPE. Stoe & Cie, Darmstadt, Germany
;
_exptl_crystal_colour 'dark blue'
_exptl_crystal_density_diffrn 1.865
_exptl_crystal_description rhombohedral
_exptl_crystal_F_000 396
_exptl_crystal_size_max 0.220
_exptl_crystal_size_mid 0.170
_exptl_crystal_size_min 0.150
_refine_diff_density_max 0.763
_refine_diff_density_min -0.522
_refine_diff_density_rms 0.065
_refine_ls_extinction_method none
_refine_ls_goodness_of_fit_ref 1.046
_refine_ls_hydrogen_treatment constr
_refine_ls_matrix_type full
_refine_ls_number_parameters 199
_refine_ls_number_reflns 2529
_refine_ls_number_restraints 0
_refine_ls_restrained_S_all 1.046
_refine_ls_R_factor_all 0.0307
_refine_ls_R_factor_gt 0.0275
_refine_ls_shift/su_max 0.001
_refine_ls_shift/su_mean 0.000
_refine_ls_structure_factor_coef Fsqd
_refine_ls_weighting_details 'w=1/[\s^2^(Fo^2^)+(0.0391P)^2^+0.3917P] where P=(Fo^2^+2Fc^2^)/3'
_refine_ls_weighting_scheme calc
_refine_ls_wR_factor_gt 0.0701
_refine_ls_wR_factor_ref 0.0716
_reflns_Friedel_coverage 0.000
_reflns_number_gt 2304
_reflns_number_total 2529
_reflns_threshold_expression 'I > 2\s(I)'
_cod_data_source_file c6dt00858e2.cif
_cod_data_source_block EK186
_cod_depositor_comments 'Adding full bibliography for 7038683--7038687.cif.'
_cod_database_code 7038686
_shelx_shelxl_version_number 2014/7
_shelx_space_group_comment
;
The symmetry employed for this shelxl refinement is uniquely defined
by the following loop, which should always be used as a source of
symmetry information in preference to the above space-group names.
They are only intended as comments.
;
_shelx_estimated_absorpt_t_min 0.495
_shelx_estimated_absorpt_t_max 0.605

loop_
_space_group_symop_operation_xyz
'x, y, z'
'-x, -y, -z'

loop_
_atom_site_label
_atom_site_type_symbol
_atom_site_fract_x
_atom_site_fract_y
_atom_site_fract_z
_atom_site_U_iso_or_equiv
_atom_site_adp_type
_atom_site_occupancy
_atom_site_site_symmetry_order
_atom_site_calc_flag
_atom_site_refinement_flags_posn
_atom_site_refinement_flags_adp
C1 C 0.4239(4) 0.5718(4) 0.3131(2) 0.0412(6) Uani 1 1 d . .
C2 C 0.2435(4) 0.4514(3) 0.1996(2) 0.0362(6) Uani 1 1 d . .
C3 C 0.6208(4) 0.4301(3) 0.1380(2) 0.0389(6) Uani 1 1 d . .
C4 C 0.2501(4) 0.3674(3) 0.4892(2) 0.0369(6) Uani 1 1 d . .
H4 H 0.2457 0.4743 0.4979 0.044 Uiso 1 1 calc R U
C5 C 0.1629(4) 0.2954(4) 0.5754(2) 0.0412(6) Uani 1 1 d . .
H5 H 0.1012 0.3521 0.6420 0.049 Uiso 1 1 calc R U
C6 C 0.1660(4) 0.1409(4) 0.5640(2) 0.0416(6) Uani 1 1 d . .
H6 H 0.1044 0.0905 0.6218 0.050 Uiso 1 1 calc R U
C7 C 0.2602(4) 0.0609(3) 0.4669(2) 0.0381(6) Uani 1 1 d . .
H7 H 0.2658 -0.0460 0.4566 0.046 Uiso 1 1 calc R U
C8 C 0.3462(4) 0.1394(3) 0.3852(2) 0.0327(5) Uani 1 1 d . .
C9 C 0.6349(4) 0.0620(3) 0.1214(2) 0.0334(5) Uani 1 1 d . .
C10 C 0.7211(4) -0.1037(3) 0.1179(2) 0.0416(6) Uani 1 1 d . .
H10 H 0.7082 -0.1668 0.1810 0.050 Uiso 1 1 calc R U
C11 C 0.8265(5) -0.1737(4) 0.0191(3) 0.0472(7) Uani 1 1 d . .
H11 H 0.8883 -0.2869 0.0129 0.057 Uiso 1 1 calc R U
C12 C 0.8411(4) -0.0777(4) -0.0704(2) 0.0470(7) Uani 1 1 d . .
H12 H 0.9119 -0.1231 -0.1393 0.056 Uiso 1 1 calc R U
C13 C 0.7506(4) 0.0858(4) -0.0576(2) 0.0470(7) Uani 1 1 d . .
H13 H 0.7612 0.1516 -0.1195 0.056 Uiso 1 1 calc R U
Br1 Br 0.80331(4) 0.27436(3) 0.34094(2) 0.03812(11) Uani 1 1 d . .
Mn1 Mn 0.47574(6) 0.37395(4) 0.25969(3) 0.03049(12) Uani 1 1 d . .
N1 N 0.3404(3) 0.2920(3) 0.39411(17) 0.0319(5) Uani 1 1 d . .
N2 N 0.4505(3) 0.0590(3) 0.28783(18) 0.0346(5) Uani 1 1 d . .
N3 N 0.5217(3) 0.1463(3) 0.22045(17) 0.0323(5) Uani 1 1 d . .
N4 N 0.6483(4) 0.1575(3) 0.03717(18) 0.0399(5) Uani 1 1 d . .
O1 O 0.3876(4) 0.6998(3) 0.3429(2) 0.0628(6) Uani 1 1 d . .
O2 O 0.0965(3) 0.5059(3) 0.16303(18) 0.0527(5) Uani 1 1 d . .
O3 O 0.7073(4) 0.4793(3) 0.06718(17) 0.0526(5) Uani 1 1 d . .

loop_
_atom_site_aniso_label
_atom_site_aniso_U_11
_atom_site_aniso_U_22
_atom_site_aniso_U_33
_atom_site_aniso_U_23
_atom_site_aniso_U_13
_atom_site_aniso_U_12
C1 0.0436(16) 0.0416(17) 0.0397(15) 0.0060(12) -0.0051(12) -0.0176(13)
C2 0.0415(16) 0.0367(14) 0.0283(13) 0.0034(11) 0.0014(11) -0.0141(12)
C3 0.0381(15) 0.0365(14) 0.0415(15) 0.0007(12) -0.0069(12) -0.0115(12)
C4 0.0364(14) 0.0364(14) 0.0352(14) 0.0001(11) -0.0038(11) -0.0097(12)
C5 0.0399(15) 0.0453(16) 0.0329(14) -0.0008(12) -0.0018(11) -0.0088(13)
C6 0.0366(15) 0.0477(16) 0.0379(14) 0.0096(12) -0.0014(11) -0.0140(13)
C7 0.0356(14) 0.0378(15) 0.0426(15) 0.0049(12) -0.0037(11) -0.0163(12)
C8 0.0328(13) 0.0307(13) 0.0350(13) 0.0023(10) -0.0073(10) -0.0109(11)
C9 0.0271(12) 0.0404(14) 0.0346(13) -0.0064(11) -0.0028(10) -0.0136(11)
C10 0.0386(15) 0.0401(15) 0.0464(16) -0.0051(12) -0.0012(12) -0.0155(13)
C11 0.0389(16) 0.0466(17) 0.0550(18) -0.0155(14) 0.0004(13) -0.0144(13)
C12 0.0332(14) 0.066(2) 0.0427(16) -0.0204(15) -0.0001(12) -0.0183(14)
C13 0.0393(16) 0.067(2) 0.0351(15) -0.0015(14) -0.0050(12) -0.0190(15)
Br1 0.03562(17) 0.04035(18) 0.04038(17) 0.00153(11) -0.00824(11) -0.01454(12)
Mn1 0.0321(2) 0.0294(2) 0.0304(2) 0.00158(16) -0.00375(16) -0.01163(17)
N1 0.0290(11) 0.0328(11) 0.0337(11) -0.0004(9) -0.0048(9) -0.0100(9)
N2 0.0346(12) 0.0331(11) 0.0371(12) -0.0003(9) -0.0030(9) -0.0138(9)
N3 0.0294(11) 0.0364(12) 0.0327(11) 0.0012(9) -0.0063(9) -0.0127(9)
N4 0.0380(12) 0.0464(14) 0.0345(12) -0.0012(10) -0.0052(10) -0.0132(11)
O1 0.0848(18) 0.0373(13) 0.0664(15) -0.0092(11) -0.0034(13) -0.0232(12)
O2 0.0405(12) 0.0674(15) 0.0456(12) 0.0117(11) -0.0097(10) -0.0126(11)
O3 0.0591(14) 0.0563(13) 0.0439(12) 0.0075(10) 0.0046(10) -0.0281(11)

loop_
_atom_type_symbol
_atom_type_description
_atom_type_scat_dispersion_real
_atom_type_scat_dispersion_imag
_atom_type_scat_source
C C 0.0033 0.0016 'International Tables Vol C Tables 4.2.6.8 and 6.1.1.4'
H H 0.0000 0.0000 'International Tables Vol C Tables 4.2.6.8 and 6.1.1.4'
Br Br -0.2901 2.4595 'International Tables Vol C Tables 4.2.6.8 and 6.1.1.4'
Mn Mn 0.3368 0.7283 'International Tables Vol C Tables 4.2.6.8 and 6.1.1.4'
N N 0.0061 0.0033 'International Tables Vol C Tables 4.2.6.8 and 6.1.1.4'
O O 0.0106 0.0060 'International Tables Vol C Tables 4.2.6.8 and 6.1.1.4'

loop_
_geom_angle_atom_site_label_1
_geom_angle_atom_site_label_2
_geom_angle_atom_site_label_3
_geom_angle
O1 C1 Mn1 177.0(3)
O2 C2 Mn1 177.4(3)
O3 C3 Mn1 173.2(3)
N1 C4 C5 122.4(3)
N1 C4 H4 118.8
C5 C4 H4 118.8
C6 C5 C4 119.6(3)
C6 C5 H5 120.2
C4 C5 H5 120.2
C5 C6 C7 118.7(2)
C5 C6 H6 120.7
C7 C6 H6 120.7
C8 C7 C6 118.5(3)
C8 C7 H7 120.8
C6 C7 H7 120.8
N1 C8 C7 123.6(2)
N1 C8 N2 116.6(2)
C7 C8 N2 119.8(2)
N4 C9 C10 124.6(2)
N4 C9 N3 113.7(2)
C10 C9 N3 121.6(2)
C11 C10 C9 117.4(3)
C11 C10 H10 121.3
C9 C10 H10 121.3
C12 C11 C10 119.4(3)
C12 C11 H11 120.3
C10 C11 H11 120.3
C13 C12 C11 118.4(3)
C13 C12 H12 120.8
C11 C12 H12 120.8
N4 C13 C12 123.8(3)
N4 C13 H13 118.1
C12 C13 H13 118.1
C1 Mn1 C2 88.82(13)
C1 Mn1 C3 87.68(12)
C2 Mn1 C3 90.55(12)
C1 Mn1 N3 172.48(11)
C2 Mn1 N3 93.15(11)
C3 Mn1 N3 99.55(11)
C1 Mn1 N1 96.01(11)
C2 Mn1 N1 93.90(10)
C3 Mn1 N1 174.27(11)
N3 Mn1 N1 76.62(8)
C1 Mn1 Br1 89.78(10)
C2 Mn1 Br1 177.96(8)
C3 Mn1 Br1 87.92(9)
N3 Mn1 Br1 88.43(6)
N1 Mn1 Br1 87.72(6)
C4 N1 C8 117.2(2)
C4 N1 Mn1 128.76(18)
C8 N1 Mn1 114.08(17)
N3 N2 C8 112.7(2)
N2 N3 C9 112.7(2)
N2 N3 Mn1 119.95(17)
C9 N3 Mn1 127.31(16)
C9 N4 C13 116.5(3)

loop_
_geom_bond_atom_site_label_1
_geom_bond_atom_site_label_2
_geom_bond_distance
C1 O1 1.144(4)
C1 Mn1 1.805(3)
C2 O2 1.137(3)
C2 Mn1 1.806(3)
C3 O3 1.142(3)
C3 Mn1 1.829(3)
C4 N1 1.339(3)
C4 C5 1.385(4)
C4 H4 0.9500
C5 C6 1.378(4)
C5 H5 0.9500
C6 C7 1.380(4)
C6 H6 0.9500
C7 C8 1.378(4)
C7 H7 0.9500
C8 N1 1.351(3)
C8 N2 1.397(3)
C9 N4 1.324(4)
C9 C10 1.386(4)
C9 N3 1.441(3)
C10 C11 1.382(4)
C10 H10 0.9500
C11 C12 1.378(5)
C11 H11 0.9500
C12 C13 1.377(5)
C12 H12 0.9500
C13 N4 1.340(4)
C13 H13 0.9500
Br1 Mn1 2.5206(5)
Mn1 N3 2.007(2)
Mn1 N1 2.014(2)
N2 N3 1.271(3)

loop_
_geom_torsion_atom_site_label_1
_geom_torsion_atom_site_label_2
_geom_torsion_atom_site_label_3
_geom_torsion_atom_site_label_4
_geom_torsion
N1 C4 C5 C6 -0.6(4)
C4 C5 C6 C7 1.2(4)
C5 C6 C7 C8 -0.4(4)
C6 C7 C8 N1 -1.2(4)
C6 C7 C8 N2 177.2(2)
N4 C9 C10 C11 -0.7(4)
N3 C9 C10 C11 179.9(2)
C9 C10 C11 C12 -0.1(4)
C10 C11 C12 C13 0.5(4)
C11 C12 C13 N4 -0.1(5)
C5 C4 N1 C8 -0.8(4)
C5 C4 N1 Mn1 -179.9(2)
C7 C8 N1 C4 1.8(4)
N2 C8 N1 C4 -176.6(2)
C7 C8 N1 Mn1 -179.0(2)
N2 C8 N1 Mn1 2.6(3)
N1 C8 N2 N3 -1.4(3)
C7 C8 N2 N3 -179.8(2)
C8 N2 N3 C9 178.1(2)
C8 N2 N3 Mn1 -0.5(3)
N4 C9 N3 N2 157.5(2)
C10 C9 N3 N2 -22.9(3)
N4 C9 N3 Mn1 -24.0(3)
C10 C9 N3 Mn1 155.6(2)
C10 C9 N4 C13 1.0(4)
N3 C9 N4 C13 -179.5(2)
C12 C13 N4 C9 -0.6(4)
